data_1550469
loop_
_publ_author_name
'D'Amato, Erica M.'
'B\"orgel, Jonas'
'Ritter, Tobias'

_publ_section_title
;
 Aromatic C--H amination in hexafluoroisopropanol
;
_journal_name_full 'Chemical Science'
_journal_paper_doi 10.1039/C8SC04966A
_journal_year 2019
_chemical_formula_sum 'C2 H6 F3 N O6 S2'
_chemical_formula_weight 261.20
_space_group_crystal_system orthorhombic
_space_group_IT_number 33
_space_group_name_Hall 'P 2c -2n'
_space_group_name_H-M_alt 'P n a 21'
_symmetry_space_group_name_Hall 'P 2c -2n'
_symmetry_space_group_name_H-M 'P n a 21'
_atom_sites_solution_hydrogens geom
_audit_creation_method SHELXL-2014/7
_audit_update_record
;
2017-04-20 deposited with the CCDC.
2018-12-26 downloaded from the CCDC.
;
_cell_angle_alpha 90
_cell_angle_beta 90
_cell_angle_gamma 90
_cell_formula_units_Z 4
_cell_length_a 8.9227(15)
_cell_length_b 18.531(3)
_cell_length_c 5.5268(9)
_cell_measurement_reflns_used 8339
_cell_measurement_temperature 100(2)
_cell_measurement_theta_max 25.007
_cell_measurement_theta_min 2.200
_cell_volume 913.8(3)
_computing_cell_refinement 'SAINT 8.34C (Bruker-AXS, 2014)'
_computing_data_collection 'APEX3 v2015.5-2 (Bruker-AXS, 2015)'
_computing_data_reduction 'SAINT 8.34C (Bruker-AXS, 2014)'
_computing_molecular_graphics 'Bruker SHELXTL (Sheldrick, 2015)'
_computing_publication_material 'Bruker SHELXTL (Sheldrick, 2015)'
_computing_structure_refinement 'SHELXL-2014 (Sheldrick, 2015)'
_computing_structure_solution 'SHELXT-2014 (Sheldrick, 2015)'
_diffrn_ambient_temperature 100(2)
_diffrn_measured_fraction_theta_full 1.000
_diffrn_measured_fraction_theta_max 1.000
_diffrn_measurement_device_type
;
Bruker D8 goniometer with CMOS area detector  
;
_diffrn_measurement_method 'omega and phi scans'
_diffrn_radiation_monochromator graphite
_diffrn_radiation_source 'I\mS microfocus tube'
_diffrn_radiation_type MoK\a
_diffrn_radiation_wavelength 0.71073
_diffrn_reflns_av_R_equivalents 0.0221
_diffrn_reflns_av_unetI/netI 0.0132
_diffrn_reflns_Laue_measured_fraction_full 1.000
_diffrn_reflns_Laue_measured_fraction_max 1.000
_diffrn_reflns_limit_h_max 10
_diffrn_reflns_limit_h_min -10
_diffrn_reflns_limit_k_max 22
_diffrn_reflns_limit_k_min -22
_diffrn_reflns_limit_l_max 6
_diffrn_reflns_limit_l_min -6
_diffrn_reflns_number 12755
_diffrn_reflns_point_group_measured_fraction_full 0.998
_diffrn_reflns_point_group_measured_fraction_max 0.998
_diffrn_reflns_theta_full 25.013
_diffrn_reflns_theta_max 25.013
_diffrn_reflns_theta_min 2.198
_exptl_absorpt_coefficient_mu 0.639
_exptl_absorpt_correction_T_max 0.8620
_exptl_absorpt_correction_T_min 0.7772
_exptl_absorpt_correction_type multi-scan
_exptl_absorpt_process_details SADABS
_exptl_crystal_colour colorless
_exptl_crystal_density_diffrn 1.899
_exptl_crystal_description needle
_exptl_crystal_F_000 528
_exptl_crystal_size_max 0.82
_exptl_crystal_size_mid 0.13
_exptl_crystal_size_min 0.08
_refine_diff_density_max 0.356
_refine_diff_density_min -0.289
_refine_diff_density_rms 0.048
_refine_ls_abs_structure_details
;
 Flack x determined using 697 quotients [(I+)-(I-)]/[(I+)+(I-)]
 (Parsons, Flack and Wagner, Acta Cryst. B69 (2013) 249-259).
;
_refine_ls_abs_structure_Flack 0.31(3)
_refine_ls_extinction_method none
_refine_ls_goodness_of_fit_ref 1.080
_refine_ls_hydrogen_treatment constr
_refine_ls_matrix_type full
_refine_ls_number_parameters 129
_refine_ls_number_reflns 1623
_refine_ls_number_restraints 1
_refine_ls_restrained_S_all 1.079
_refine_ls_R_factor_all 0.0232
_refine_ls_R_factor_gt 0.0228
_refine_ls_shift/su_max 0.000
_refine_ls_shift/su_mean 0.000
_refine_ls_structure_factor_coef Fsqd
_refine_ls_weighting_details 'w=1/[\s^2^(Fo^2^)+(0.0227P)^2^+0.8527P] where P=(Fo^2^+2Fc^2^)/3'
_refine_ls_weighting_scheme calc
_refine_ls_wR_factor_gt 0.0557
_refine_ls_wR_factor_ref 0.0560
_reflns_Friedel_coverage 0.793
_reflns_Friedel_fraction_full 0.996
_reflns_Friedel_fraction_max 0.996
_reflns_number_gt 1597
_reflns_number_total 1623
_reflns_threshold_expression 'I > 2\s(I)'
_cod_data_source_file c8sc04966a2.cif
_cod_data_source_block MsONH3OTf
_cod_database_code 1550469
_shelx_shelxl_version_number 2014/7
_shelx_space_group_comment
;
The symmetry employed for this shelxl refinement is uniquely defined
by the following loop, which should always be used as a source of
symmetry information in preference to the above space-group names.
They are only intended as comments.
;

loop_
_space_group_symop_operation_xyz
'x, y, z'
'-x, -y, z+1/2'
'x+1/2, -y+1/2, z'
'-x+1/2, y+1/2, z+1/2'

loop_
_atom_site_label
_atom_site_type_symbol
_atom_site_fract_x
_atom_site_fract_y
_atom_site_fract_z
_atom_site_U_iso_or_equiv
_atom_site_adp_type
_atom_site_occupancy
_atom_site_site_symmetry_order
_atom_site_calc_flag
_atom_site_refinement_flags_posn
_atom_site_refinement_flags_adp
S001 S 0.41320(8) 0.32129(4) 0.81634(13) 0.01377(18) Uani 1 1 d . .
S002 S 0.91435(8) 0.38612(4) 0.27026(13) 0.01379(18) Uani 1 1 d . .
O003 O 1.0144(2) 0.32676(11) 0.2795(5) 0.0225(5) Uani 1 1 d . .
O004 O 0.9416(3) 0.45056(12) 0.4012(4) 0.0207(5) Uani 1 1 d . .
F005 F 0.2173(3) 0.41535(14) 0.6718(5) 0.0536(8) Uani 1 1 d . .
O006 O 0.4387(2) 0.30470(14) 0.5624(5) 0.0225(5) Uani 1 1 d . .
O007 O 0.5458(3) 0.32759(14) 0.9587(5) 0.0333(7) Uani 1 1 d . .
O008 O 0.7555(2) 0.35939(11) 0.3947(4) 0.0159(5) Uani 1 1 d . .
F009 F 0.3011(3) 0.43269(15) 1.0336(5) 0.0550(8) Uani 1 1 d . .
N00A N 0.7163(3) 0.28565(12) 0.3522(5) 0.0130(5) Uani 1 1 d . .
H00A H 0.7095 0.2777 0.1901 0.016 Uiso 1 1 calc R U
H00B H 0.6265 0.2760 0.4231 0.016 Uiso 1 1 calc R U
H00C H 0.7880 0.2564 0.4164 0.016 Uiso 1 1 calc R U
F00B F 0.4373(3) 0.45831(12) 0.7253(6) 0.0591(9) Uani 1 1 d . .
O00C O 0.2933(3) 0.27898(14) 0.9147(5) 0.0369(7) Uani 1 1 d . .
C00D C 0.3381(4) 0.41254(18) 0.8097(8) 0.0314(8) Uani 1 1 d . .
C00E C 0.8627(4) 0.4049(2) -0.0290(6) 0.0259(8) Uani 1 1 d . .
H00D H 0.9483 0.4257 -0.1154 0.039 Uiso 1 1 calc R U
H00E H 0.7793 0.4392 -0.0298 0.039 Uiso 1 1 calc R U
H00F H 0.8317 0.3601 -0.1091 0.039 Uiso 1 1 calc R U

loop_
_atom_site_aniso_label
_atom_site_aniso_U_11
_atom_site_aniso_U_22
_atom_site_aniso_U_33
_atom_site_aniso_U_23
_atom_site_aniso_U_13
_atom_site_aniso_U_12
S001 0.0143(4) 0.0127(3) 0.0144(4) 0.0018(3) -0.0006(4) 0.0014(3)
S002 0.0143(3) 0.0118(3) 0.0153(4) -0.0003(3) -0.0002(3) -0.0018(3)
O003 0.0142(10) 0.0162(10) 0.0370(14) -0.0001(12) 0.0040(11) -0.0005(8)
O004 0.0243(12) 0.0158(11) 0.0219(13) -0.0025(10) -0.0048(10) -0.0033(9)
F005 0.0524(16) 0.0452(16) 0.0634(18) -0.0173(13) -0.0366(14) 0.0315(13)
O006 0.0155(11) 0.0298(13) 0.0223(13) -0.0108(11) 0.0043(10) -0.0013(10)
O007 0.0305(14) 0.0320(14) 0.0375(16) -0.0020(13) -0.0202(13) 0.0084(12)
O008 0.0158(11) 0.0131(10) 0.0189(12) -0.0048(9) 0.0031(9) -0.0013(8)
F009 0.0645(18) 0.0539(16) 0.0466(15) -0.0327(14) -0.0112(14) 0.0282(14)
N00A 0.0110(11) 0.0146(12) 0.0134(13) -0.0004(10) -0.0003(10) -0.0029(9)
F00B 0.087(2) 0.0194(11) 0.071(2) 0.0120(13) -0.0162(17) -0.0152(13)
O00C 0.0409(16) 0.0372(16) 0.0327(15) 0.0123(13) 0.0103(13) -0.0109(13)
C00D 0.038(2) 0.0219(16) 0.034(2) -0.0052(18) -0.015(2) 0.0081(15)
C00E 0.040(2) 0.0233(17) 0.0143(17) 0.0030(15) -0.0030(16) -0.0111(16)

loop_
_atom_type_symbol
_atom_type_description
_atom_type_scat_dispersion_real
_atom_type_scat_dispersion_imag
_atom_type_scat_source
C C 0.0033 0.0016 'International Tables Vol C Tables 4.2.6.8 and 6.1.1.4'
H H 0.0000 0.0000 'International Tables Vol C Tables 4.2.6.8 and 6.1.1.4'
F F 0.0171 0.0103 'International Tables Vol C Tables 4.2.6.8 and 6.1.1.4'
N N 0.0061 0.0033 'International Tables Vol C Tables 4.2.6.8 and 6.1.1.4'
O O 0.0106 0.0060 'International Tables Vol C Tables 4.2.6.8 and 6.1.1.4'
S S 0.1246 0.1234 'International Tables Vol C Tables 4.2.6.8 and 6.1.1.4'

loop_
_geom_angle_atom_site_label_1
_geom_angle_atom_site_label_2
_geom_angle_atom_site_label_3
_geom_angle
O007 S001 O00C 117.05(18)
O007 S001 O006 114.82(16)
O00C S001 O006 111.55(16)
O007 S001 C00D 103.94(16)
O00C S001 C00D 103.94(18)
O006 S001 C00D 103.58(18)
O004 S002 O003 121.84(14)
O004 S002 O008 100.78(13)
O003 S002 O008 107.03(12)
O004 S002 C00E 111.11(16)
O003 S002 C00E 110.70(18)
O008 S002 C00E 103.13(15)
N00A O008 S002 115.36(17)
O008 N00A H00A 109.5
O008 N00A H00B 109.5
H00A N00A H00B 109.5
O008 N00A H00C 109.5
H00A N00A H00C 109.5
H00B N00A H00C 109.5
F00B C00D F005 108.7(4)
F00B C00D F009 108.4(3)
F005 C00D F009 108.8(3)
F00B C00D S001 111.0(3)
F005 C00D S001 110.4(2)
F009 C00D S001 109.4(3)
S002 C00E H00D 109.5
S002 C00E H00E 109.5
H00D C00E H00E 109.5
S002 C00E H00F 109.5
H00D C00E H00F 109.5
H00E C00E H00F 109.5

loop_
_geom_bond_atom_site_label_1
_geom_bond_atom_site_label_2
_geom_bond_distance
S001 O007 1.426(3)
S001 O00C 1.433(3)
S001 O006 1.454(3)
S001 C00D 1.819(3)
S002 O004 1.417(2)
S002 O003 1.418(2)
S002 O008 1.651(2)
S002 C00E 1.752(3)
F005 C00D 1.321(4)
O008 N00A 1.430(3)
F009 C00D 1.334(5)
N00A H00A 0.9100
N00A H00B 0.9100
N00A H00C 0.9100
F00B C00D 1.312(5)
C00E H00D 0.9800
C00E H00E 0.9800
C00E H00F 0.9800

loop_
_geom_torsion_atom_site_label_1
_geom_torsion_atom_site_label_2
_geom_torsion_atom_site_label_3
_geom_torsion_atom_site_label_4
_geom_torsion
O004 S002 O008 N00A -163.42(19)
O003 S002 O008 N00A -35.1(2)
C00E S002 O008 N00A 81.7(2)
O007 S001 C00D F00B 56.2(4)
O00C S001 C00D F00B 179.2(3)
O006 S001 C00D F00B -64.1(3)
O007 S001 C00D F005 176.8(3)
O00C S001 C00D F005 -60.2(4)
O006 S001 C00D F005 56.5(3)
O007 S001 C00D F009 -63.4(3)
O00C S001 C00D F009 59.6(3)
O006 S001 C00D F009 176.3(3)
